data_1530597
loop_
_publ_author_name
'Pluth, J.J.'
'Smith, J.V.'

_publ_section_title
;
 Crystal structure of dehydrated potassium-exchanged zeolite A. Absence of
 supposed zero-coordinated potassium. Refinement of Si, Al-ordered
 superstructure
;
_journal_name_full 'Journal of Physical Chemistry'
_journal_page_first 741
_journal_page_last 749
_journal_volume 83
_journal_year 1979
_chemical_formula_sum 'Al12 K11.1 O48 Si12'
_chemical_name_systematic 'K11.1 (Al12 Si12 O48)'
_space_group_IT_number 221
_symmetry_space_group_name_Hall '-P 4 2 3'
_symmetry_space_group_name_H-M 'P m -3 m'
_cell_angle_alpha 90
_cell_angle_beta 90
_cell_angle_gamma 90
_cell_formula_units_Z 1
_cell_length_a 12.317
_cell_length_b 12.317
_cell_length_c 12.317
_cell_volume 1868.593
_citation_journal_id_ASTM JPCHAX
_cod_data_source_file Pluth_JPCHAX_1979_450.cif
_cod_data_source_block Al12K11.1O48Si12
_cod_original_cell_volume 1868.594
_cod_database_code 1530597

loop_
_symmetry_equiv_pos_as_xyz
x,y,z
-y,x,z
-x,-y,z
y,-x,z
x,-y,-z
y,x,-z
-x,y,-z
-y,-x,-z
z,x,y
-x,z,y
-z,-x,y
x,-z,y
z,-x,-y
x,z,-y
-z,x,-y
-x,-z,-y
y,z,x
y,-z,-x
z,y,-x
-y,z,-x
-z,-y,-x
-y,-z,x
z,-y,x
-z,y,x
-x,-y,-z
y,-x,-z
x,y,-z
-y,x,-z
-x,y,z
-y,-x,z
x,-y,z
y,x,z
-z,-x,-y
x,-z,-y
z,x,-y
-x,z,-y
-z,x,y
-x,-z,y
z,-x,y
x,z,y
-y,-z,-x
-y,z,x
-z,-y,x
y,-z,x
z,y,x
y,z,-x
-z,y,-x
z,-y,-x

loop_
_atom_site_label
_atom_site_type_symbol
_atom_site_fract_x
_atom_site_fract_y
_atom_site_fract_z
_atom_site_occupancy
_atom_site_U_iso_or_equiv
K4 K+1 0.5 0.243 0.243 0.02 0.0
K2 K+1 0 0.4735 0.4735 0.25 0.0
Al1 Al+3 0 0.18616 0.37708 0.5 0.0
O3 O-2 0.1122 0.1122 0.3583 1 0.0
O2 O-2 0 0.2844 0.2844 1 0.0
O1 O-2 0 0.2447 0.5 1 0.0
K1 K+1 0.2301 0.2301 0.2301 0.79 0.0
K3 K+1 0.156 0.156 0.156 0.18 0.0
Si1 Si+4 0 0.18616 0.37708 0.5 0.0
K5 K+1 0.175 0 0 0.01 0.0
